data_7118491
loop_
_publ_author_name
'Eckhardt, Kai'
'Bon, Volodymyr'
'Getzschmann, J\"urgen'
'Grothe, Julia'
'Wisser, Florian M.'
'Kaskel, Stefan'

_publ_section_title
;
 Crystallographic insights into (CH3NH3)3(Bi2I9): a new lead-free hybrid
 organic-inorganic material as a potential absorber for photovoltaics.
;
_journal_issue 14
_journal_name_full 'Chemical communications (Cambridge, England)'
_journal_page_first 3058
_journal_page_last 3060
_journal_paper_doi 10.1039/c5cc10455f
_journal_volume 52
_journal_year 2016
_chemical_formula_moiety (CH3NH3)3(Bi2I9)
_chemical_formula_sum 'C3 H18 Bi2 I9 N3'
_chemical_formula_weight 1656.26
_chemical_name_systematic 'Methyl Ammonium Bismuth iodide'
_chemical_properties_physical Photo-sensitive
_space_group_crystal_system hexagonal
_space_group_IT_number 194
_space_group_name_Hall '-P 6c 2c'
_space_group_name_H-M_alt 'P 63/m m c'
_symmetry_space_group_name_Hall '-P 6c 2c'
_symmetry_space_group_name_H-M 'P 63/m m c'
_atom_sites_solution_hydrogens difmap
_audit_creation_method SHELXL-2013
_audit_update_record
;
2015-10-23 deposited with the CCDC.
2016-01-19 downloaded from the CCDC.
;
_cell_angle_alpha 90
_cell_angle_beta 90
_cell_angle_gamma 120
_cell_formula_units_Z 2
_cell_length_a 8.5843(12)
_cell_length_b 8.5843(12)
_cell_length_c 21.690(4)
_cell_measurement_reflns_used 342
_cell_measurement_temperature 296(2)
_cell_measurement_theta_max 23.09
_cell_measurement_theta_min 2.35
_cell_volume 1384.2(4)
_computing_cell_refinement 'X-Area (STOE)'
_computing_data_collection 'X-Area (STOE)'
_computing_data_reduction 'X-Area (STOE)'
_computing_structure_refinement 'SHELXL-2013 (Sheldrick, 2013)'
_computing_structure_solution 'SHELXL-2013 (Sheldrick, 2013)'
_diffrn_ambient_temperature 296(2)
_diffrn_measured_fraction_theta_full 1.000
_diffrn_measured_fraction_theta_max 0.996
_diffrn_measurement_device_type 'STOE IPDS2'
_diffrn_radiation_monochromator graphite
_diffrn_radiation_source 'fine-focus sealed tube'
_diffrn_radiation_type MoK\a
_diffrn_radiation_wavelength 0.71073
_diffrn_reflns_av_R_equivalents 0.0985
_diffrn_reflns_av_unetI/netI 0.0952
_diffrn_reflns_laue_measured_fraction_full 1.000
_diffrn_reflns_laue_measured_fraction_max 0.996
_diffrn_reflns_limit_h_max 5
_diffrn_reflns_limit_h_min -11
_diffrn_reflns_limit_k_max 11
_diffrn_reflns_limit_k_min 0
_diffrn_reflns_limit_l_max 29
_diffrn_reflns_limit_l_min 0
_diffrn_reflns_number 2357
_diffrn_reflns_point_group_measured_fraction_full 1.000
_diffrn_reflns_point_group_measured_fraction_max 0.996
_diffrn_reflns_theta_full 25.242
_diffrn_reflns_theta_max 29.191
_diffrn_reflns_theta_min 1.878
_exptl_absorpt_coefficient_mu 22.725
_exptl_absorpt_correction_T_max 0.374
_exptl_absorpt_correction_T_min 0.253
_exptl_absorpt_correction_type analytical
_exptl_absorpt_process_details 'X-Area (STOE)'
_exptl_crystal_colour red
_exptl_crystal_density_diffrn 3.974
_exptl_crystal_description block
_exptl_crystal_F_000 1400
_exptl_crystal_recrystallization_method 'Re-crystallisation from solvent: Dimethylformamide / Dichloromethan'
_exptl_crystal_size_max 0.090
_exptl_crystal_size_mid 0.060
_exptl_crystal_size_min 0.060
_refine_diff_density_max 1.864
_refine_diff_density_min -1.515
_refine_diff_density_rms 0.290
_refine_ls_extinction_method none
_refine_ls_goodness_of_fit_ref 0.865
_refine_ls_hydrogen_treatment refxyz
_refine_ls_matrix_type full
_refine_ls_number_parameters 32
_refine_ls_number_reflns 764
_refine_ls_number_restraints 16
_refine_ls_restrained_S_all 0.855
_refine_ls_R_factor_all 0.0945
_refine_ls_R_factor_gt 0.0453
_refine_ls_shift/su_max 0.000
_refine_ls_shift/su_mean 0.000
_refine_ls_structure_factor_coef Fsqd
_refine_ls_weighting_details 'w=1/[\s^2^(Fo^2^)+(0.0623P)^2^] where P=(Fo^2^+2Fc^2^)/3'
_refine_ls_weighting_scheme calc
_refine_ls_wR_factor_gt 0.1080
_refine_ls_wR_factor_ref 0.1250
_reflns_Friedel_coverage 0.000
_reflns_number_gt 424
_reflns_number_total 764
_reflns_threshold_expression 'I > 2\s(I)'
_cod_data_source_file c5cc10455f2.cif
_cod_data_source_block p63mmc
_cod_depositor_comments
;
The following automatic conversions were performed:

'_exptl_absorpt_correction_type' value 'Analytical' changed to
'analytical' according to
/usr/data/users/saulius/crontab/automatic-downloads/rss-feeds/RSC/lib/dictionaries/cif_core.dic
dictionary named 'cif_core.dic' version 2.4.2 from 2011-04-26.

Automatic conversion script
Id: cif_fix_values 4268 2015-11-12 08:31:59Z antanas 

 Adding full bibliography for 7118491.cif.
;
_cod_original_cell_volume 1384.2(5)
_cod_database_code 7118491
_shelx_space_group_comment
;
The symmetry employed for this shelxl refinement is uniquely defined
by the following loop, which should always be used as a source of
symmetry information in preference to the above space-group names.
They are only intended as comments.
;
_shelx_estimated_absorpt_t_min 0.234
_shelx_estimated_absorpt_t_max 0.343
_shelxl_version_number 2013-4

loop_
_space_group_symop_operation_xyz
'x, y, z'
'-y, x-y, z'
'-x+y, -x, z'
'-x, -y, z+1/2'
'y, -x+y, z+1/2'
'x-y, x, z+1/2'
'y, x, -z'
'x-y, -y, -z'
'-x, -x+y, -z'
'-y, -x, -z+1/2'
'-x+y, y, -z+1/2'
'x, x-y, -z+1/2'
'-x, -y, -z'
'y, -x+y, -z'
'x-y, x, -z'
'x, y, -z-1/2'
'-y, x-y, -z-1/2'
'-x+y, -x, -z-1/2'
'-y, -x, z'
'-x+y, y, z'
'x, x-y, z'
'y, x, z-1/2'
'x-y, -y, z-1/2'
'-x, -x+y, z-1/2'

loop_
_atom_site_label
_atom_site_type_symbol
_atom_site_fract_x
_atom_site_fract_y
_atom_site_fract_z
_atom_site_U_iso_or_equiv
_atom_site_adp_type
_atom_site_occupancy
_atom_site_site_symmetry_order
_atom_site_calc_flag
_atom_site_refinement_flags_posn
_atom_site_refinement_flags_adp
_atom_site_refinement_flags_occupancy
_atom_site_disorder_assembly
_atom_site_disorder_group
Bi1 Bi 0.6667 0.3333 0.15552(5) 0.0564(4) Uani 1 6 d S T P . .
I1 I 0.49886(11) -0.0023(2) 0.2500 0.0748(5) Uani 1 4 d S T P . .
I2 I 0.83318(10) 0.6664(2) 0.08133(7) 0.0960(5) Uani 1 2 d S T P . .
C1 C 1.0000 1.0000 0.21657(2) 0.36(10) Uani 0.5 6 d DS T P A 1
H1C H 0.9417(2) 0.8835(5) 0.1988(12) 0.546 Uiso 1 2 d DS U P B 1
N1 N 1.0000 1.0000 0.21657(2) 0.36(10) Uani 0.5 6 d S T P C 2
N2 N 0.3333 -0.3333 0.0846(15) 0.22(3) Uani 1 6 d DS T P . .
H2N H 0.2750(9) -0.4500(18) 0.102(3) 0.330 Uiso 1 2 d DS U P . .
C2 C 0.230(7) -0.385(3) 0.0279(16) 0.22(3) Uani 0.3333 2 d DS T P . .
H2A H 0.275(10) -0.275(10) 0.006(7) 0.330 Uiso 0.3333 2 d DS U P . .
H2B H 0.275(10) -0.45(2) 0.006(7) 0.330 Uiso 0.3333 2 d DS U P . .
H2C H 0.105(5) -0.448(2) 0.019(6) 0.330 Uiso 0.3333 2 d DS U P . .

loop_
_atom_site_aniso_label
_atom_site_aniso_U_11
_atom_site_aniso_U_22
_atom_site_aniso_U_33
_atom_site_aniso_U_23
_atom_site_aniso_U_13
_atom_site_aniso_U_12
Bi1 0.0531(4) 0.0531(4) 0.0632(6) 0.000 0.000 0.0265(2)
I1 0.0837(9) 0.0455(8) 0.0824(10) 0.000 0.000 0.0228(4)
I2 0.1023(8) 0.0764(9) 0.1008(9) 0.0302(8) 0.0151(4) 0.0382(4)
C1 0.29(6) 0.29(6) 0.5(3) 0.000 0.000 0.15(3)
N1 0.29(6) 0.29(6) 0.5(3) 0.000 0.000 0.15(3)
N2 0.17(3) 0.17(3) 0.31(10) 0.000 0.000 0.086(16)
C2 0.17(3) 0.17(3) 0.31(10) 0.000 0.000 0.086(16)

loop_
_atom_type_symbol
_atom_type_description
_atom_type_scat_dispersion_real
_atom_type_scat_dispersion_imag
_atom_type_scat_source
C C 0.0033 0.0016 'International Tables Vol C Tables 4.2.6.8 and 6.1.1.4'
H H 0.0000 0.0000 'International Tables Vol C Tables 4.2.6.8 and 6.1.1.4'
N N 0.0061 0.0033 'International Tables Vol C Tables 4.2.6.8 and 6.1.1.4'
I I -0.4742 1.8119 'International Tables Vol C Tables 4.2.6.8 and 6.1.1.4'
Bi Bi -4.1077 10.2566 'International Tables Vol C Tables 4.2.6.8 and 6.1.1.4'

loop_
_geom_angle_atom_site_label_1
_geom_angle_atom_site_label_2
_geom_angle_atom_site_label_3
_geom_angle
_geom_angle_site_symmetry_1
_geom_angle_site_symmetry_3
I2 Bi1 I2 93.12(5) 3_665 2_655
I2 Bi1 I2 93.12(5) 3_665 .
I2 Bi1 I2 93.12(5) 2_655 .
I2 Bi1 I1 91.26(3) 3_665 2_655
I2 Bi1 I1 173.63(5) 2_655 2_655
I2 Bi1 I1 91.26(3) . 2_655
I2 Bi1 I1 173.63(5) 3_665 3_665
I2 Bi1 I1 91.26(3) 2_655 3_665
I2 Bi1 I1 91.26(3) . 3_665
I1 Bi1 I1 84.02(4) 2_655 3_665
I2 Bi1 I1 91.26(3) 3_665 .
I2 Bi1 I1 91.26(3) 2_655 .
I2 Bi1 I1 173.63(5) . .
I1 Bi1 I1 84.02(4) 2_655 .
I1 Bi1 I1 84.02(4) 3_665 .
Bi1 I1 Bi1 78.79(5) . 16_556
C1 C1 H1C 114.0(15) 16_556 .
C2 N2 C2 55(4) 3_655 2_545
C2 N2 C2 55(4) 3_655 .
C2 N2 C2 55(4) 2_545 .
C2 N2 H2N 145(4) 3_655 .
C2 N2 H2N 95(3) 2_545 .
C2 N2 H2N 95(3) . .
C2 C2 C2 59.999(4) 2_545 3_655
C2 C2 N2 63(2) 2_545 .
C2 C2 N2 63(2) 3_655 .
C2 C2 H2A 95(8) 2_545 .
C2 C2 H2A 46(4) 3_655 .
N2 C2 H2A 104(7) . .
C2 C2 H2B 46(4) 2_545 .
C2 C2 H2B 95(8) 3_655 .
N2 C2 H2B 104(7) . .
H2A C2 H2B 104(4) . .
C2 C2 H2C 148(3) 2_545 .
C2 C2 H2C 148(3) 3_655 .
N2 C2 H2C 134(10) . .
H2A C2 H2C 104(4) . .
H2B C2 H2C 104(4) . .

loop_
_geom_bond_atom_site_label_1
_geom_bond_atom_site_label_2
_geom_bond_distance
_geom_bond_site_symmetry_2
Bi1 I2 2.9529(15) 3_665
Bi1 I2 2.9529(15) 2_655
Bi1 I2 2.9529(15) .
Bi1 I1 3.2286(15) 2_655
Bi1 I1 3.2286(15) 3_665
Bi1 I1 3.2286(15) .
I1 Bi1 3.2286(15) 16_556
C1 C1 1.4500(11) 16_556
C1 H1C 0.948(10) .
N2 C2 1.4500(10) 3_655
N2 C2 1.4500(10) 2_545
N2 C2 1.4500(10) .
N2 H2N 0.94(2) .
C2 C2 1.33(9) 2_545
C2 C2 1.33(9) 3_655
C2 H2A 0.950(10) .
C2 H2B 0.950(10) .
C2 H2C 0.950(10) .
